data_1571452
loop_
_publ_author_name
'Ishikawa, Soh'
'Yamasumi, Kazuhisa'
'Sugiura, Shinya'
'Sato, Shunsuke'
'Watanabe, Go'
'Koo, Yun Hee'
'Seki, Shu'
'Bando, Yuya'
'Haketa, Yohei'
'Shinokubo, Hiroshi'
'Maeda, Hiromitsu'

_publ_section_title
;
 Norcorroles as antiaromatic &#x3c0;-electronic systems that form
 dimension-controlled assemblies.
;
_journal_issue 20
_journal_name_full 'Chemical science'
_journal_page_first 7603
_journal_page_last 7609
_journal_paper_doi 10.1039/d4sc01633e
_journal_volume 15
_journal_year 2024
_chemical_formula_moiety 'C54 H66 N4 Ni O6, 0.67(C H4 O)'
_chemical_formula_sum 'C54.67 H68.67 N4 Ni O6.67'
_chemical_formula_weight 947.18
_space_group_crystal_system triclinic
_space_group_IT_number 2
_space_group_name_Hall '-P 1'
_space_group_name_H-M_alt 'P -1'
_atom_sites_solution_hydrogens geom
_audit_creation_method SHELXL-2014/7
_audit_update_record
;
2024-04-11 deposited with the CCDC.	2024-04-16 downloaded from the CCDC.
;
_cell_angle_alpha 95.536(2)
_cell_angle_beta 105.627(2)
_cell_angle_gamma 95.810(3)
_cell_formula_units_Z 3
_cell_length_a 13.0251(4)
_cell_length_b 13.0786(4)
_cell_length_c 22.9482(9)
_cell_measurement_reflns_used 39849
_cell_measurement_temperature 90(2)
_cell_measurement_theta_max 29.238
_cell_measurement_theta_min 1.801
_cell_volume 3714.0(2)
_computing_cell_refinement 'Rapid Auto(Rigaku)'
_computing_data_collection 'Rapid Auto(Rigaku)'
_computing_data_reduction 'Rapid Auto(Rigaku)'
_computing_molecular_graphics 'CrystalMaker X (CrystalMaker Software Ltd.)'
_computing_publication_material 'Yadokari-XG (K. Wakita, Yadokari-XG, Software for Crystal Structure Analyses, 2001)'
_computing_structure_refinement 'SHELXL-2014/7 (Sheldrick, 2014)'
_computing_structure_solution 'SHELXT (Sheldrick, 2014)'
_diffrn_ambient_temperature 90(2)
_diffrn_detector_area_resol_mean 13.33
_diffrn_measured_fraction_theta_full 0.998
_diffrn_measured_fraction_theta_max 0.997
_diffrn_measurement_device_type 'DECTRIS EIGER X 1M'
_diffrn_measurement_method 'Shutterless \w scans'
_diffrn_radiation_monochromator 'Si(111) Channel Cut'
_diffrn_radiation_type Synchrotron
_diffrn_radiation_wavelength 0.81082
_diffrn_reflns_av_R_equivalents 0.1164
_diffrn_reflns_av_unetI/netI 0.1424
_diffrn_reflns_Laue_measured_fraction_full 0.998
_diffrn_reflns_Laue_measured_fraction_max 0.997
_diffrn_reflns_limit_h_max 14
_diffrn_reflns_limit_h_min -15
_diffrn_reflns_limit_k_max 15
_diffrn_reflns_limit_k_min -15
_diffrn_reflns_limit_l_max 27
_diffrn_reflns_limit_l_min -27
_diffrn_reflns_number 39849
_diffrn_reflns_point_group_measured_fraction_full 0.998
_diffrn_reflns_point_group_measured_fraction_max 0.997
_diffrn_reflns_theta_full 29.110
_diffrn_reflns_theta_max 29.238
_diffrn_reflns_theta_min 1.801
_diffrn_source 'synchrotron radiation SPring-8 BL40XU'
_exptl_absorpt_coefficient_mu 0.632
_exptl_absorpt_correction_T_max 1.000
_exptl_absorpt_correction_T_min 0.626
_exptl_absorpt_correction_type multi-scan
_exptl_absorpt_process_details 'ABSCOR (T.Higashi, 2001)'
_exptl_crystal_colour 'dark brown'
_exptl_crystal_density_diffrn 1.270
_exptl_crystal_density_meas ?
_exptl_crystal_description plate
_exptl_crystal_F_000 1518
_exptl_crystal_size_max 0.12
_exptl_crystal_size_mid 0.04
_exptl_crystal_size_min 0.01
_refine_diff_density_max 1.245
_refine_diff_density_min -0.672
_refine_diff_density_rms 0.099
_refine_ls_extinction_coef 0.0091(11)
_refine_ls_extinction_expression Fc^*^=kFc[1+0.001xFc^2^\l^3^/sin(2\q)]^-1/4^
_refine_ls_extinction_method 'SHELXL-2014/7 (Sheldrick 2014'
_refine_ls_goodness_of_fit_ref 1.034
_refine_ls_hydrogen_treatment constr
_refine_ls_matrix_type full
_refine_ls_number_parameters 949
_refine_ls_number_reflns 13559
_refine_ls_number_restraints 6
_refine_ls_restrained_S_all 1.034
_refine_ls_R_factor_all 0.1214
_refine_ls_R_factor_gt 0.0875
_refine_ls_shift/su_max 0.001
_refine_ls_shift/su_mean 0.000
_refine_ls_structure_factor_coef Fsqd
_refine_ls_weighting_details 'w=1/[\s^2^(Fo^2^)+(0.1373P)^2^+1.5882P] where P=(Fo^2^+2Fc^2^)/3'
_refine_ls_weighting_scheme calc
_refine_ls_wR_factor_gt 0.2344
_refine_ls_wR_factor_ref 0.2634
_reflns_Friedel_coverage 0.000
_reflns_number_gt 8925
_reflns_number_total 13559
_reflns_threshold_expression 'I > 2\s(I)'
_cod_data_source_file d4sc01633e2.cif
_cod_data_source_block 1b
_cod_depositor_comments
;
The following automatic conversions were performed:

data item '_exptl_crystal_density_meas' value 'not measured' was
changed to '?' -- the value is perceived as not measured.

Automatic conversion script
Id: cif_fix_values 8170 2020-07-09 18:12:32Z antanas 

 Adding full bibliography for 1571449--1571452.cif.
;
_cod_database_code 1571452
_shelx_shelxl_version_number 2014/7
_shelx_space_group_comment
;
The symmetry employed for this shelxl refinement is uniquely defined
by the following loop, which should always be used as a source of
symmetry information in preference to the above space-group names.
They are only intended as comments.
;
_shelx_estimated_absorpt_t_min 0.928
_shelx_estimated_absorpt_t_max 0.994

loop_
_space_group_symop_operation_xyz
'x, y, z'
'-x, -y, -z'

loop_
_atom_site_label
_atom_site_type_symbol
_atom_site_fract_x
_atom_site_fract_y
_atom_site_fract_z
_atom_site_U_iso_or_equiv
_atom_site_adp_type
_atom_site_occupancy
_atom_site_site_symmetry_order
_atom_site_calc_flag
_atom_site_refinement_flags_posn
_atom_site_refinement_flags_adp
_atom_site_refinement_flags_occupancy
_atom_site_disorder_assembly
_atom_site_disorder_group
C1 C 0.2077(4) 0.1298(4) 0.2576(2) 0.0454(12) Uani 1 1 d . . . . .
H1 H 0.2833 0.1288 0.2675 0.054 Uiso 1 1 calc R U . . .
C2 C 0.1472(4) 0.1254(4) 0.1968(2) 0.0478(12) Uani 1 1 d . . . . .
C3 C 0.3005(5) 0.0977(7) 0.1615(3) 0.090(2) Uani 1 1 d . . . . .
H3 H 0.3115 0.0334 0.1805 0.108 Uiso 1 1 calc R U . . .
H3A H 0.3476 0.1566 0.1896 0.108 Uiso 1 1 calc R U . . .
C4 C 0.3261(6) 0.0883(8) 0.0985(3) 0.107(3) Uani 1 1 d . . . . .
H4 H 0.3079 0.1505 0.0786 0.129 Uiso 1 1 calc R U . . .
H4A H 0.4042 0.0861 0.1054 0.129 Uiso 1 1 calc R U . . .
C5 C 0.2665(9) -0.0045(8) 0.0577(4) 0.125(3) Uani 1 1 d . . . . .
H5 H 0.1882 -0.0014 0.0491 0.150 Uiso 1 1 calc R U . . .
H5A H 0.2828 -0.0670 0.0777 0.150 Uiso 1 1 calc R U . . .
C6 C 0.2985(8) -0.0113(9) -0.0032(4) 0.155(4) Uani 1 1 d . . . . .
H6 H 0.2630 0.0380 -0.0287 0.232 Uiso 1 1 calc R U . . .
H6A H 0.2760 -0.0817 -0.0249 0.232 Uiso 1 1 calc R U . . .
H6B H 0.3767 0.0055 0.0057 0.232 Uiso 1 1 calc R U . . .
C7 C 0.0376(4) 0.1330(4) 0.1819(2) 0.0501(12) Uani 1 1 d . . . . .
C8 C -0.0023(7) 0.2022(6) 0.0864(3) 0.095(2) Uani 1 1 d . . . . .
H8 H -0.0578 0.1878 0.0464 0.114 Uiso 1 1 calc R U . . .
H8A H 0.0680 0.1951 0.0787 0.114 Uiso 1 1 calc R U . . .
C9 C -0.0003(5) 0.3126(6) 0.1116(3) 0.082(2) Uani 1 1 d . . . . .
H9 H 0.0579 0.3276 0.1504 0.098 Uiso 1 1 calc R U . . .
H9A H -0.0689 0.3182 0.1217 0.098 Uiso 1 1 calc R U . . .
C10 C 0.0153(7) 0.3974(7) 0.0730(4) 0.103(3) Uani 1 1 d . . . . .
H10 H 0.0804 0.3874 0.0598 0.124 Uiso 1 1 calc R U . . .
H10A H -0.0463 0.3851 0.0357 0.124 Uiso 1 1 calc R U . . .
C11 C 0.0256(7) 0.5007(7) 0.0962(4) 0.104(3) Uani 1 1 d . . . . .
H11 H -0.0431 0.5168 0.1021 0.157 Uiso 1 1 calc R U . . .
H11A H 0.0459 0.5442 0.0676 0.157 Uiso 1 1 calc R U . . .
H11B H 0.0813 0.5142 0.1355 0.157 Uiso 1 1 calc R U . . .
C12 C -0.0118(4) 0.1384(4) 0.2280(2) 0.0442(11) Uani 1 1 d . . . . .
C13 C -0.1825(4) 0.1123(4) 0.2505(2) 0.0462(12) Uani 1 1 d . . . . .
H13 H -0.1736 0.1684 0.2844 0.055 Uiso 1 1 calc R U . . .
H13A H -0.1584 0.0496 0.2680 0.055 Uiso 1 1 calc R U . . .
C14 C -0.2970(4) 0.0904(6) 0.2132(3) 0.0745(19) Uani 1 1 d . . . . .
H14 H -0.3161 0.1493 0.1903 0.089 Uiso 1 1 calc R U . . .
H14A H -0.3439 0.0830 0.2405 0.089 Uiso 1 1 calc R U . . .
C15 C -0.3178(6) -0.0169(6) 0.1649(3) 0.084(2) Uani 1 1 d . . . . .
H15 H -0.2700 -0.0086 0.1381 0.101 Uiso 1 1 calc R U . . .
H15A H -0.2969 -0.0748 0.1884 0.101 Uiso 1 1 calc R U . . .
C16 C -0.4243(7) -0.0439(7) 0.1279(4) 0.113(3) Uani 1 1 d . . . . .
H16 H -0.4712 -0.0617 0.1534 0.169 Uiso 1 1 calc R U . . .
H16A H -0.4279 -0.1037 0.0979 0.169 Uiso 1 1 calc R U . . .
H16B H -0.4479 0.0148 0.1068 0.169 Uiso 1 1 calc R U . . .
C17 C 0.0457(4) 0.1405(4) 0.2890(2) 0.0422(11) Uani 1 1 d . . . . .
H17 H 0.0101 0.1450 0.3200 0.051 Uiso 1 1 calc R U . . .
C18 C 0.1558(4) 0.1358(3) 0.3040(2) 0.0415(11) Uani 1 1 d . . . . .
C19 C 0.2202(4) 0.1380(3) 0.3681(2) 0.0407(11) Uani 1 1 d . . . . .
C20 C 0.1801(3) 0.0750(3) 0.4064(2) 0.0379(10) Uani 1 1 d . . . . .
C21 C 0.0842(4) 0.0013(3) 0.3973(2) 0.0394(11) Uani 1 1 d . . . . .
H21 H 0.0327 -0.0238 0.3593 0.047 Uiso 1 1 calc R U . . .
C22 C 0.0810(4) -0.0258(3) 0.4532(2) 0.0403(11) Uani 1 1 d . . . . .
H22 H 0.0266 -0.0723 0.4609 0.048 Uiso 1 1 calc R U . . .
C23 C 0.1744(3) 0.0287(3) 0.4978(2) 0.0385(11) Uani 1 1 d . . . . .
C24 C 0.2271(3) 0.0486(3) 0.5644(2) 0.0368(10) Uani 1 1 d . . . . .
C25 C 0.2149(4) 0.0248(4) 0.6209(2) 0.0418(11) Uani 1 1 d . . . . .
H25 H 0.1596 -0.0227 0.6268 0.050 Uiso 1 1 calc R U . . .
C26 C 0.2980(4) 0.0832(3) 0.6663(2) 0.0417(11) Uani 1 1 d . . . . .
H26 H 0.3098 0.0837 0.7090 0.050 Uiso 1 1 calc R U . . .
C27 C 0.3631(4) 0.1428(3) 0.6371(2) 0.0413(11) Uani 1 1 d . . . . .
C28 C 0.4569(4) 0.2208(3) 0.6590(2) 0.0411(11) Uani 1 1 d . . . . .
C29 C 0.5051(4) 0.2479(3) 0.7256(2) 0.0443(12) Uani 1 1 d . . . . .
C30 C 0.4413(4) 0.2691(4) 0.7646(2) 0.0471(12) Uani 1 1 d . . . . .
H30 H 0.3660 0.2688 0.7482 0.057 Uiso 1 1 calc R U . . .
C31 C 0.4880(4) 0.2904(4) 0.8264(2) 0.0552(14) Uani 1 1 d . . . . .
C32 C 0.3229(4) 0.3287(5) 0.8438(3) 0.0600(14) Uani 1 1 d . . . . .
H32 H 0.2813 0.2619 0.8220 0.072 Uiso 1 1 calc R U . . .
H32A H 0.3158 0.3804 0.8146 0.072 Uiso 1 1 calc R U . . .
C33 C 0.2807(5) 0.3648(5) 0.8962(3) 0.0727(17) Uani 1 1 d . . . . .
H33 H 0.3252 0.4302 0.9181 0.087 Uiso 1 1 calc R U . . .
H33A H 0.2064 0.3802 0.8796 0.087 Uiso 1 1 calc R U . . .
C34 C 0.2801(5) 0.2895(6) 0.9410(3) 0.082(2) Uani 1 1 d . . . . .
H34 H 0.3549 0.2776 0.9601 0.098 Uiso 1 1 calc R U . . .
H34A H 0.2393 0.2225 0.9191 0.098 Uiso 1 1 calc R U . . .
C35 C 0.2294(6) 0.3272(8) 0.9916(3) 0.115(3) Uani 1 1 d . . . . .
H35 H 0.2704 0.3927 1.0142 0.172 Uiso 1 1 calc R U . . .
H35A H 0.2309 0.2750 1.0197 0.172 Uiso 1 1 calc R U . . .
H35B H 0.1548 0.3377 0.9731 0.172 Uiso 1 1 calc R U . . .
C36 C 0.5971(5) 0.2842(6) 0.8516(3) 0.078(2) Uani 1 1 d . . . . .
C37 C 0.6797(9) 0.3723(9) 0.9461(8) 0.058(3) Uani 0.62(3) 1 d . . P A 1
H83 H 0.6256 0.4209 0.9373 0.070 Uiso 0.62(3) 1 calc R U P A 1
H84 H 0.7444 0.4002 0.9350 0.070 Uiso 0.62(3) 1 calc R U P A 1
C38 C 0.7081(8) 0.3541(8) 1.0135(4) 0.120(2) Uani 1 1 d . U . . .
H85 H 0.7584 0.3016 1.0189 0.144 Uiso 0.62(3) 1 calc R U P A 1
H86 H 0.7480 0.4195 1.0382 0.144 Uiso 0.62(3) 1 calc R U P A 1
H87 H 0.7779 0.3307 1.0326 0.144 Uiso 0.38(3) 1 calc R U P A 2
H88 H 0.7167 0.4290 1.0096 0.144 Uiso 0.38(3) 1 calc R U P A 2
C39 C 0.6245(8) 0.3218(8) 1.0389(4) 0.120(2) Uani 1 1 d . U . . .
H39 H 0.5844 0.2561 1.0147 0.144 Uiso 1 1 calc R U . . .
H39A H 0.5741 0.3742 1.0341 0.144 Uiso 1 1 calc R U . . .
C40 C 0.6571(10) 0.3057(10) 1.1033(5) 0.178(5) Uani 1 1 d . . . . .
H40 H 0.7065 0.2533 1.1089 0.268 Uiso 1 1 calc R U . . .
H40A H 0.5933 0.2819 1.1158 0.268 Uiso 1 1 calc R U . . .
H40B H 0.6932 0.3710 1.1284 0.268 Uiso 1 1 calc R U . . .
C41 C 0.6609(4) 0.2647(5) 0.8129(3) 0.0684(17) Uani 1 1 d . . . . .
C42 C 0.8353(5) 0.2201(7) 0.8044(3) 0.098(2) Uani 1 1 d . . . . .
H42 H 0.7978 0.1553 0.7780 0.118 Uiso 1 1 calc R U . . .
H42A H 0.8497 0.2719 0.7779 0.118 Uiso 1 1 calc R U . . .
C43 C 0.9363(5) 0.2005(8) 0.8456(4) 0.103(3) Uani 1 1 d . . . . .
H43 H 0.9214 0.1566 0.8760 0.123 Uiso 1 1 calc R U . . .
H43A H 0.9785 0.2668 0.8678 0.123 Uiso 1 1 calc R U . . .
C44 C 1.0060(7) 0.1407(8) 0.8047(6) 0.135(4) Uani 1 1 d . . . . .
H44 H 1.0716 0.1232 0.8333 0.162 Uiso 1 1 calc R U . . .
H44A H 0.9622 0.0746 0.7834 0.162 Uiso 1 1 calc R U . . .
C45 C 1.0375(7) 0.1959(8) 0.7608(5) 0.131(3) Uani 1 1 d . . . . .
H45 H 0.9733 0.2107 0.7307 0.196 Uiso 1 1 calc R U . . .
H45A H 1.0788 0.1540 0.7402 0.196 Uiso 1 1 calc R U . . .
H45B H 1.0821 0.2612 0.7811 0.196 Uiso 1 1 calc R U . . .
C46 C 0.6159(4) 0.2499(4) 0.7506(2) 0.0508(13) Uani 1 1 d . . . . .
H46 H 0.6605 0.2410 0.7243 0.061 Uiso 1 1 calc R U . . .
C47 C 0.5033(4) 0.2745(4) 0.6193(2) 0.0428(11) Uani 1 1 d . . . . .
C48 C 0.5807(4) 0.3674(4) 0.6300(2) 0.0451(12) Uani 1 1 d . . . . .
H48 H 0.6215 0.4030 0.6686 0.054 Uiso 1 1 calc R U . . .
C49 C 0.5842(4) 0.3942(3) 0.5741(2) 0.0440(12) Uani 1 1 d . . . . .
H49 H 0.6277 0.4518 0.5670 0.053 Uiso 1 1 calc R U . . .
C50 C 0.5101(3) 0.3193(3) 0.5283(2) 0.0395(11) Uani 1 1 d . . . . .
C51 C 0.4562(3) 0.3004(3) 0.4625(2) 0.0390(11) Uani 1 1 d . . . . .
C52 C 0.4461(4) 0.3507(4) 0.4093(2) 0.0424(11) Uani 1 1 d . . . . .
H52 H 0.4900 0.4108 0.4054 0.051 Uiso 1 1 calc R U . . .
C53 C 0.3605(4) 0.2952(4) 0.3644(2) 0.0427(11) Uani 1 1 d . . . . .
H53 H 0.3349 0.3103 0.3237 0.051 Uiso 1 1 calc R U . . .
N1 N 0.3164(3) 0.1183(3) 0.57549(17) 0.0370(9) Uani 1 1 d . . . . .
N2 N 0.2308(3) 0.0851(3) 0.46750(17) 0.0369(9) Uani 1 1 d . . . . .
N3 N 0.3797(3) 0.2171(3) 0.44850(18) 0.0387(9) Uani 1 1 d . . . . .
N4 N 0.4665(3) 0.2491(3) 0.55758(18) 0.0388(9) Uani 1 1 d . . . . .
Ni1 Ni 0.35458(4) 0.15989(4) 0.51191(3) 0.0389(2) Uani 1 1 d . . . . .
O1 O 0.4333(3) 0.3167(3) 0.86815(17) 0.0698(11) Uani 1 1 d . . . . .
O2 O 0.6368(6) 0.2709(8) 0.9140(5) 0.058(3) Uani 0.62(3) 1 d . . P A 1
O3 O 0.7681(4) 0.2588(5) 0.8412(2) 0.1050(18) Uani 1 1 d . . . . .
O4 O -0.1205(3) 0.1437(3) 0.20990(15) 0.0519(9) Uani 1 1 d . . . . .
O5 O -0.0231(3) 0.1248(3) 0.12260(16) 0.0635(10) Uani 1 1 d . . . . .
O6 O 0.1903(3) 0.1145(3) 0.14855(16) 0.0617(10) Uani 1 1 d . . . . .
C54 C 0.4003(3) -0.0405(3) 0.3803(2) 0.0375(10) Uani 1 1 d . . . . .
C55 C 0.4068(4) -0.0155(3) 0.3225(2) 0.0413(11) Uani 1 1 d . . . . .
H55 H 0.3589 -0.0443 0.2841 0.050 Uiso 1 1 calc R U . . .
C56 C 0.4956(3) 0.0585(3) 0.3324(2) 0.0390(11) Uani 1 1 d . . . . .
H56 H 0.5200 0.0882 0.3016 0.047 Uiso 1 1 calc R U . . .
C57 C 0.5441(3) 0.0828(3) 0.3961(2) 0.0372(10) Uani 1 1 d . . . . .
C58 C 0.6377(4) 0.1508(3) 0.4347(2) 0.0379(10) Uani 1 1 d . . . . .
C59 C 0.6708(3) 0.1554(3) 0.4986(2) 0.0386(11) Uani 1 1 d . . . . .
C60 C 0.7529(3) 0.2216(3) 0.5478(2) 0.0409(11) Uani 1 1 d . . . . .
H60 H 0.8027 0.2757 0.5425 0.049 Uiso 1 1 calc R U . . .
C61 C 0.7461(4) 0.1928(3) 0.6025(2) 0.0422(11) Uani 1 1 d . . . . .
H61 H 0.7897 0.2230 0.6418 0.051 Uiso 1 1 calc R U . . .
C62 C 0.6610(4) 0.1085(3) 0.5893(2) 0.0385(10) Uani 1 1 d . . . . .
C63 C 0.6986(3) 0.2206(3) 0.4045(2) 0.0371(10) Uani 1 1 d . . . . .
C64 C 0.8108(4) 0.2372(3) 0.4249(2) 0.0397(11) Uani 1 1 d . . . . .
H64 H 0.8479 0.2005 0.4561 0.048 Uiso 1 1 calc R U . . .
C65 C 0.8682(4) 0.3074(3) 0.3996(2) 0.0405(11) Uani 1 1 d . . . . .
C66 C 1.0368(3) 0.2832(4) 0.4676(2) 0.0429(11) Uani 1 1 d . . . . .
H66 H 1.0319 0.2075 0.4565 0.052 Uiso 1 1 calc R U . . .
H66A H 1.0065 0.2957 0.5024 0.052 Uiso 1 1 calc R U . . .
C67 C 1.1519(3) 0.3322(3) 0.4845(2) 0.0440(12) Uani 1 1 d . . . . .
H67 H 1.1794 0.3204 0.4485 0.053 Uiso 1 1 calc R U . . .
H67A H 1.1945 0.2966 0.5170 0.053 Uiso 1 1 calc R U . . .
C68 C 1.1710(4) 0.4479(3) 0.5064(2) 0.0453(12) Uani 1 1 d . . . . .
H68 H 1.1451 0.4861 0.4712 0.054 Uiso 1 1 calc R U . . .
H68A H 1.1292 0.4628 0.5357 0.054 Uiso 1 1 calc R U . . .
C69 C 1.2884(4) 0.4854(4) 0.5367(2) 0.0542(13) Uani 1 1 d . . . . .
H69 H 1.3124 0.4529 0.5739 0.081 Uiso 1 1 calc R U . . .
H69A H 1.2985 0.5609 0.5472 0.081 Uiso 1 1 calc R U . . .
H69B H 1.3305 0.4667 0.5087 0.081 Uiso 1 1 calc R U . . .
C70 C 0.8141(4) 0.3605(3) 0.3536(2) 0.0439(12) Uani 1 1 d . . . . .
C71 C 0.8985(4) 0.3966(4) 0.2771(2) 0.0523(13) Uani 1 1 d . . . . .
H71 H 0.8328 0.3710 0.2433 0.063 Uiso 1 1 calc R U . . .
H71A H 0.9412 0.3386 0.2858 0.063 Uiso 1 1 calc R U . . .
C72 C 0.9645(4) 0.4856(4) 0.2596(3) 0.0619(15) Uani 1 1 d . . . . .
H72 H 0.9795 0.4618 0.2209 0.074 Uiso 1 1 calc R U . . .
H72A H 0.9206 0.5431 0.2522 0.074 Uiso 1 1 calc R U . . .
C73 C 1.0701(4) 0.5270(4) 0.3068(3) 0.0649(16) Uani 1 1 d . . . . .
H73 H 1.0556 0.5515 0.3456 0.078 Uiso 1 1 calc R U . . .
H73A H 1.1048 0.5871 0.2928 0.078 Uiso 1 1 calc R U . . .
C74 C 1.1469(5) 0.4460(5) 0.3182(3) 0.0749(18) Uani 1 1 d . . . . .
H74 H 1.1191 0.3926 0.3392 0.112 Uiso 1 1 calc R U . . .
H74A H 1.2178 0.4793 0.3435 0.112 Uiso 1 1 calc R U . . .
H74B H 1.1533 0.4141 0.2791 0.112 Uiso 1 1 calc R U . . .
C75 C 0.7024(4) 0.3416(4) 0.3313(2) 0.0421(11) Uani 1 1 d . . . . .
C76 C 0.5445(4) 0.3748(5) 0.2582(3) 0.0648(16) Uani 1 1 d . . . . .
H76 H 0.5042 0.3865 0.2887 0.078 Uiso 1 1 calc R U . . .
H76A H 0.5259 0.3016 0.2394 0.078 Uiso 1 1 calc R U . . .
C77 C 0.5167(5) 0.4464(5) 0.2100(3) 0.081(2) Uani 1 1 d . . . . .
H77 H 0.5194 0.5172 0.2305 0.097 Uiso 1 1 calc R U . B 3
H77A H 0.5721 0.4486 0.1878 0.097 Uiso 1 1 calc R U . B 3
C78 C 0.4075(6) 0.4156(6) 0.1644(4) 0.075(3) Uani 0.847(15) 1 d . . P C 3
H91 H 0.4000 0.4597 0.1312 0.090 Uiso 0.847(15) 1 calc R U P C 3
H92 H 0.4020 0.3428 0.1462 0.090 Uiso 0.847(15) 1 calc R U P C 3
C79 C 0.3178(8) 0.4261(9) 0.1932(5) 0.089(3) Uani 0.847(15) 1 d . . P C 3
H93 H 0.3197 0.3763 0.2226 0.134 Uiso 0.847(15) 1 calc R U P C 3
H94 H 0.2487 0.4124 0.1616 0.134 Uiso 0.847(15) 1 calc R U P C 3
H95 H 0.3264 0.4966 0.2143 0.134 Uiso 0.847(15) 1 calc R U P C 3
O7 O 0.9783(2) 0.3292(2) 0.41644(14) 0.0434(8) Uani 1 1 d . . . . .
O8 O 0.8699(2) 0.4369(2) 0.33129(15) 0.0473(8) Uani 1 1 d . . . . .
O9 O 0.6574(2) 0.3982(3) 0.28656(16) 0.0512(9) Uani 1 1 d . . . . .
N5 N 0.6196(3) 0.0890(3) 0.52822(17) 0.0360(8) Uani 1 1 d . . . . .
N6 N 0.4834(3) 0.0200(3) 0.42260(17) 0.0381(9) Uani 1 1 d . . . . .
Ni2 Ni 0.5000 0.0000 0.5000 0.0380(3) Uani 1 2 d S . P . .
C80 C 0.8558(6) 0.6912(6) 0.3534(3) 0.082(2) Uani 1 1 d . . . . .
H80 H 0.8206 0.7295 0.3797 0.123 Uiso 1 1 calc R U . . .
H80A H 0.9003 0.7402 0.3377 0.123 Uiso 1 1 calc R U . . .
H80B H 0.9013 0.6457 0.3771 0.123 Uiso 1 1 calc R U . . .
O10 O 0.7794(4) 0.6328(3) 0.3058(2) 0.0873(14) Uani 1 1 d . . . . .
H10B H 0.7827 0.5696 0.3088 0.131 Uiso 1 1 calc R U . . .
C81 C 0.3166(4) 0.2103(3) 0.3899(2) 0.0395(11) Uani 1 1 d . . . . .
C82 C 0.6449(4) 0.2716(3) 0.3566(2) 0.0418(11) Uani 1 1 d . . . . .
H82 H 0.5688 0.2583 0.3412 0.050 Uiso 1 1 calc R U . . .
O11 O 0.6450(13) 0.3455(12) 0.9099(8) 0.070(6) Uani 0.38(3) 1 d . . P A 2
C83 C 0.635(2) 0.2803(19) 0.9513(15) 0.100(8) Uani 0.38(3) 1 d . . P A 2
H89 H 0.6659 0.2154 0.9443 0.120 Uiso 0.38(3) 1 calc R U P A 2
H90 H 0.5597 0.2636 0.9517 0.120 Uiso 0.38(3) 1 calc R U P A 2
C84 C 0.392(2) 0.462(3) 0.2085(16) 0.042(11) Uani 0.153(15) 1 d . . P C 4
H96 H 0.3832 0.4681 0.2503 0.050 Uiso 0.153(15) 1 calc R U P C 4
H97 H 0.3714 0.5250 0.1900 0.050 Uiso 0.153(15) 1 calc R U P C 4
C85 C 0.322(3) 0.362(4) 0.169(2) 0.074(16) Uani 0.153(15) 1 d . . P C 4
H98 H 0.3650 0.3254 0.1468 0.110 Uiso 0.153(15) 1 calc R U P C 4
H99 H 0.2597 0.3821 0.1389 0.110 Uiso 0.153(15) 1 calc R U P C 4
H100 H 0.2964 0.3170 0.1949 0.110 Uiso 0.153(15) 1 calc R U P C 4

loop_
_atom_site_aniso_label
_atom_site_aniso_U_11
_atom_site_aniso_U_22
_atom_site_aniso_U_33
_atom_site_aniso_U_23
_atom_site_aniso_U_13
_atom_site_aniso_U_12
C1 0.048(3) 0.039(3) 0.057(3) 0.009(2) 0.029(2) -0.002(2)
C2 0.050(3) 0.051(3) 0.049(3) 0.008(2) 0.029(3) -0.001(2)
C3 0.065(4) 0.152(7) 0.068(4) 0.005(4) 0.044(3) 0.024(4)
C4 0.092(5) 0.170(9) 0.080(5) 0.023(6) 0.048(4) 0.042(6)
C5 0.178(9) 0.126(8) 0.107(7) 0.017(6) 0.086(7) 0.059(7)
C6 0.203(10) 0.224(12) 0.093(6) 0.041(7) 0.101(7) 0.104(9)
C7 0.053(3) 0.056(3) 0.040(3) 0.010(2) 0.014(2) -0.005(2)
C8 0.119(6) 0.108(6) 0.069(4) 0.020(4) 0.037(4) 0.024(5)
C9 0.078(4) 0.102(6) 0.075(4) 0.020(4) 0.037(4) 0.005(4)
C10 0.120(7) 0.129(8) 0.084(5) 0.046(5) 0.052(5) 0.034(6)
C11 0.119(6) 0.098(6) 0.122(7) 0.062(5) 0.056(5) 0.026(5)
C12 0.044(3) 0.038(3) 0.053(3) 0.007(2) 0.021(2) -0.003(2)
C13 0.049(3) 0.052(3) 0.043(3) 0.009(2) 0.025(2) 0.001(2)
C14 0.048(3) 0.117(5) 0.064(4) 0.027(4) 0.025(3) -0.006(3)
C15 0.083(5) 0.120(6) 0.055(4) 0.011(4) 0.030(4) 0.011(4)
C16 0.120(7) 0.095(6) 0.124(7) 0.006(5) 0.048(6) -0.007(5)
C17 0.046(3) 0.042(3) 0.046(3) 0.009(2) 0.025(2) 0.002(2)
C18 0.049(3) 0.033(2) 0.046(3) 0.003(2) 0.023(2) 0.001(2)
C19 0.046(3) 0.036(2) 0.047(3) 0.002(2) 0.027(2) 0.000(2)
C20 0.037(2) 0.036(2) 0.043(3) 0.005(2) 0.019(2) -0.002(2)
C21 0.040(2) 0.038(2) 0.044(3) 0.001(2) 0.021(2) 0.002(2)
C22 0.040(3) 0.036(2) 0.050(3) 0.005(2) 0.024(2) -0.001(2)
C23 0.038(2) 0.031(2) 0.053(3) 0.008(2) 0.025(2) 0.0031(19)
C24 0.039(2) 0.031(2) 0.046(3) 0.0024(19) 0.021(2) 0.0061(19)
C25 0.040(3) 0.039(3) 0.052(3) 0.009(2) 0.023(2) 0.000(2)
C26 0.047(3) 0.040(3) 0.044(3) 0.001(2) 0.025(2) 0.005(2)
C27 0.045(3) 0.032(2) 0.056(3) 0.009(2) 0.027(2) 0.005(2)
C28 0.040(3) 0.036(3) 0.050(3) 0.004(2) 0.017(2) 0.004(2)
C29 0.049(3) 0.036(3) 0.051(3) 0.002(2) 0.024(2) -0.002(2)
C30 0.052(3) 0.041(3) 0.051(3) -0.002(2) 0.024(2) -0.001(2)
C31 0.056(3) 0.055(3) 0.058(3) -0.008(3) 0.029(3) -0.002(3)
C32 0.061(4) 0.061(3) 0.060(3) -0.005(3) 0.027(3) 0.003(3)
C33 0.072(4) 0.085(4) 0.063(4) -0.008(3) 0.030(3) 0.005(3)
C34 0.065(4) 0.125(6) 0.069(4) 0.018(4) 0.035(3) 0.021(4)
C35 0.105(6) 0.188(9) 0.082(5) 0.042(6) 0.056(5) 0.055(6)
C36 0.055(4) 0.127(6) 0.046(3) -0.008(4) 0.015(3) -0.002(4)
C37 0.059(6) 0.060(7) 0.048(8) -0.010(6) 0.014(6) -0.013(5)
C38 0.136(6) 0.125(5) 0.099(5) -0.007(4) 0.040(4) 0.017(5)
C39 0.135(6) 0.125(5) 0.100(5) -0.008(4) 0.041(4) 0.017(5)
C40 0.216(13) 0.192(13) 0.155(11) 0.067(9) 0.074(10) 0.057(11)
C41 0.049(3) 0.094(5) 0.054(4) -0.011(3) 0.016(3) -0.009(3)
C42 0.070(5) 0.132(7) 0.085(5) 0.001(5) 0.019(4) 0.001(4)
C43 0.060(4) 0.161(8) 0.094(5) 0.033(5) 0.024(4) 0.019(5)
C44 0.095(6) 0.101(7) 0.202(11) 0.032(7) 0.030(7) 0.006(5)
C45 0.095(6) 0.144(9) 0.136(8) 0.006(7) 0.012(6) -0.002(6)
C46 0.048(3) 0.046(3) 0.058(3) -0.006(2) 0.023(3) -0.004(2)
C47 0.042(3) 0.039(3) 0.050(3) 0.001(2) 0.022(2) -0.003(2)
C48 0.044(3) 0.038(3) 0.054(3) -0.004(2) 0.024(2) -0.004(2)
C49 0.045(3) 0.030(2) 0.064(3) 0.002(2) 0.031(2) -0.002(2)
C50 0.037(2) 0.027(2) 0.062(3) 0.008(2) 0.026(2) 0.0033(19)
C51 0.037(2) 0.034(2) 0.050(3) 0.007(2) 0.020(2) -0.001(2)
C52 0.048(3) 0.035(2) 0.051(3) 0.006(2) 0.027(2) 0.000(2)
C53 0.046(3) 0.042(3) 0.049(3) 0.012(2) 0.027(2) 0.005(2)
N1 0.040(2) 0.0298(19) 0.044(2) 0.0029(16) 0.0210(18) -0.0021(16)
N2 0.038(2) 0.0277(19) 0.048(2) 0.0031(16) 0.0197(18) 0.0010(16)
N3 0.039(2) 0.034(2) 0.050(2) 0.0076(17) 0.0256(19) 0.0006(17)
N4 0.036(2) 0.0295(19) 0.053(2) 0.0030(17) 0.0197(18) -0.0006(16)
Ni1 0.0392(4) 0.0354(4) 0.0457(4) 0.0057(3) 0.0213(3) -0.0039(3)
O1 0.067(3) 0.091(3) 0.051(2) -0.013(2) 0.029(2) 0.000(2)
O2 0.068(4) 0.049(5) 0.057(7) 0.001(4) 0.021(4) 0.000(4)
O3 0.064(3) 0.179(6) 0.062(3) -0.022(3) 0.018(2) 0.004(3)
O4 0.046(2) 0.067(2) 0.046(2) 0.0141(17) 0.0196(16) -0.0048(17)
O5 0.063(2) 0.086(3) 0.044(2) 0.0119(19) 0.0235(18) -0.007(2)
O6 0.065(2) 0.080(3) 0.050(2) 0.0064(19) 0.0357(19) 0.005(2)
C54 0.037(2) 0.032(2) 0.044(3) 0.000(2) 0.016(2) -0.0003(19)
C55 0.041(3) 0.040(3) 0.048(3) 0.005(2) 0.022(2) 0.003(2)
C56 0.039(2) 0.037(2) 0.044(3) 0.003(2) 0.022(2) -0.001(2)
C57 0.036(2) 0.035(2) 0.049(3) 0.009(2) 0.022(2) 0.0071(19)
C58 0.041(2) 0.029(2) 0.047(3) 0.004(2) 0.020(2) -0.0001(19)
C59 0.033(2) 0.036(2) 0.052(3) 0.003(2) 0.022(2) 0.0014(19)
C60 0.035(2) 0.035(2) 0.056(3) 0.001(2) 0.024(2) -0.0013(19)
C61 0.042(3) 0.038(3) 0.050(3) 0.002(2) 0.022(2) -0.001(2)
C62 0.040(2) 0.034(2) 0.045(3) 0.002(2) 0.020(2) -0.001(2)
C63 0.039(2) 0.030(2) 0.048(3) 0.004(2) 0.024(2) 0.0003(19)
C64 0.042(3) 0.035(2) 0.047(3) 0.009(2) 0.021(2) 0.001(2)
C65 0.041(3) 0.035(2) 0.051(3) 0.004(2) 0.026(2) 0.000(2)
C66 0.036(2) 0.041(3) 0.054(3) 0.007(2) 0.019(2) 0.000(2)
C67 0.040(3) 0.039(3) 0.056(3) 0.005(2) 0.019(2) 0.002(2)
C68 0.043(3) 0.038(3) 0.057(3) -0.004(2) 0.026(2) -0.006(2)
C69 0.049(3) 0.049(3) 0.064(3) 0.000(3) 0.021(3) -0.005(2)
C70 0.048(3) 0.035(3) 0.057(3) 0.007(2) 0.033(2) -0.005(2)
C71 0.052(3) 0.053(3) 0.060(3) 0.010(3) 0.032(3) -0.003(2)
C72 0.063(4) 0.064(4) 0.074(4) 0.027(3) 0.041(3) 0.003(3)
C73 0.061(4) 0.048(3) 0.097(5) 0.009(3) 0.045(3) -0.009(3)
C74 0.055(3) 0.071(4) 0.099(5) 0.006(4) 0.028(3) -0.003(3)
C75 0.043(3) 0.039(3) 0.051(3) 0.011(2) 0.023(2) 0.003(2)
C76 0.053(3) 0.060(4) 0.082(4) 0.032(3) 0.016(3) -0.001(3)
C77 0.050(3) 0.081(4) 0.104(5) 0.046(4) 0.006(3) -0.007(3)
C78 0.082(6) 0.066(5) 0.083(6) 0.025(5) 0.029(5) 0.007(4)
C79 0.075(7) 0.104(9) 0.105(8) 0.042(7) 0.037(6) 0.029(7)
O7 0.0394(17) 0.0420(18) 0.053(2) 0.0078(15) 0.0235(15) -0.0039(14)
O8 0.0489(19) 0.0394(18) 0.063(2) 0.0123(16) 0.0329(17) -0.0025(15)
O9 0.0419(19) 0.051(2) 0.068(2) 0.0250(18) 0.0237(17) 0.0014(16)
N5 0.034(2) 0.032(2) 0.045(2) 0.0061(16) 0.0161(17) 0.0028(16)
N6 0.043(2) 0.035(2) 0.041(2) 0.0029(16) 0.0244(18) -0.0041(17)
Ni2 0.0385(5) 0.0347(5) 0.0440(5) 0.0045(4) 0.0206(4) -0.0045(4)
C80 0.109(6) 0.083(5) 0.062(4) 0.012(4) 0.029(4) 0.034(4)
O10 0.095(3) 0.056(3) 0.117(4) 0.027(3) 0.031(3) 0.020(3)
C81 0.040(3) 0.033(2) 0.051(3) 0.007(2) 0.024(2) 0.002(2)
C82 0.038(2) 0.038(3) 0.055(3) 0.005(2) 0.023(2) -0.001(2)
O11 0.096(10) 0.065(11) 0.040(10) -0.013(7) 0.015(8) -0.006(8)
C83 0.123(18) 0.095(16) 0.062(17) -0.014(13) 0.021(14) -0.042(13)
C84 0.009(15) 0.05(2) 0.05(2) -0.016(16) 0.004(13) -0.012(14)
C85 0.026(19) 0.05(3) 0.13(4) -0.03(3) 0.02(2) -0.012(18)

loop_
_atom_type_symbol
_atom_type_description
_atom_type_scat_dispersion_real
_atom_type_scat_dispersion_imag
_atom_type_scat_source
C C 0.0045 0.0022 'International Tables Vol C Tables 4.2.6.8 and 6.1.1.4'
H H 0.0000 0.0000 'International Tables Vol C Tables 4.2.6.8 and 6.1.1.4'
N N 0.0085 0.0044 'International Tables Vol C Tables 4.2.6.8 and 6.1.1.4'
Ni Ni 0.3081 1.4105 'International Tables Vol C Tables 4.2.6.8 and 6.1.1.4'
O O 0.0146 0.0081 'International Tables Vol C Tables 4.2.6.8 and 6.1.1.4'

loop_
_geom_angle_atom_site_label_1
_geom_angle_atom_site_label_2
_geom_angle_atom_site_label_3
_geom_angle
_geom_angle_site_symmetry_1
_geom_angle_site_symmetry_3
_geom_angle_publ_flag
C2 C1 C18 119.4(4) . . ?
O6 C2 C7 115.8(4) . . ?
O6 C2 C1 123.3(4) . . ?
C7 C2 C1 120.9(4) . . ?
O6 C3 C4 105.8(5) . . ?
C5 C4 C3 112.4(7) . . ?
C4 C5 C6 109.9(8) . . ?
O5 C7 C12 119.7(5) . . ?
O5 C7 C2 121.3(4) . . ?
C12 C7 C2 118.7(5) . . ?
O5 C8 C9 117.1(6) . . ?
C8 C9 C10 118.9(6) . . ?
C11 C10 C9 120.7(7) . . ?
O4 C12 C7 115.5(4) . . ?
O4 C12 C17 122.6(4) . . ?
C7 C12 C17 121.8(4) . . ?
O4 C13 C14 106.6(4) . . ?
C13 C14 C15 111.0(5) . . ?
C16 C15 C14 114.8(6) . . ?
C18 C17 C12 119.5(4) . . ?
C17 C18 C1 119.7(4) . . ?
C17 C18 C19 121.4(4) . . ?
C1 C18 C19 119.0(4) . . ?
C20 C19 C81 122.9(4) . . ?
C20 C19 C18 119.1(4) . . ?
C81 C19 C18 117.7(4) . . ?
N2 C20 C19 120.3(4) . . ?
N2 C20 C21 105.3(4) . . ?
C19 C20 C21 134.1(4) . . ?
C22 C21 C20 108.0(4) . . ?
C21 C22 C23 107.6(4) . . ?
N2 C23 C22 106.9(4) . . ?
N2 C23 C24 110.5(4) . . ?
C22 C23 C24 142.5(4) . . ?
N1 C24 C25 108.0(4) . . ?
N1 C24 C23 109.4(4) . . ?
C25 C24 C23 142.5(4) . . ?
C26 C25 C24 107.6(4) . . ?
C25 C26 C27 107.5(4) . . ?
N1 C27 C26 106.5(4) . . ?
N1 C27 C28 119.4(4) . . ?
C26 C27 C28 134.1(5) . . ?
C47 C28 C27 122.9(4) . . ?
C47 C28 C29 118.4(4) . . ?
C27 C28 C29 118.7(4) . . ?
C46 C29 C30 119.1(5) . . ?
C46 C29 C28 119.6(4) . . ?
C30 C29 C28 121.3(4) . . ?
C31 C30 C29 119.8(5) . . ?
C30 C31 O1 124.2(5) . . ?
C30 C31 C36 120.9(5) . . ?
O1 C31 C36 114.9(5) . . ?
O1 C32 C33 107.9(5) . . ?
C34 C33 C32 114.9(6) . . ?
C33 C34 C35 112.8(6) . . ?
C41 C36 C31 119.2(5) . . ?
C41 C36 O2 118.7(6) . . ?
C31 C36 O2 120.2(6) . . ?
C41 C36 O11 119.2(7) . . ?
C31 C36 O11 114.7(8) . . ?
O2 C37 C38 103.3(9) . . ?
C39 C38 C37 119.1(9) . . ?
C39 C38 C83 85.3(14) . . ?
C38 C39 C40 116.4(10) . . ?
C46 C41 O3 124.0(5) . . ?
C46 C41 C36 120.1(5) . . ?
O3 C41 C36 115.9(5) . . ?
C43 C42 O3 108.3(6) . . ?
C42 C43 C44 108.7(7) . . ?
C45 C44 C43 116.7(8) . . ?
C41 C46 C29 120.6(5) . . ?
N4 C47 C28 121.1(4) . . ?
N4 C47 C48 106.2(4) . . ?
C28 C47 C48 132.2(4) . . ?
C49 C48 C47 107.6(4) . . ?
C48 C49 C50 107.5(4) . . ?
N4 C50 C49 107.3(4) . . ?
N4 C50 C51 110.3(4) . . ?
C49 C50 C51 141.7(4) . . ?
N3 C51 C52 107.8(4) . . ?
N3 C51 C50 111.2(4) . . ?
C52 C51 C50 140.0(4) . . ?
C53 C52 C51 106.8(4) . . ?
C52 C53 C81 108.2(4) . . ?
C24 N1 C27 110.5(4) . . ?
C24 N1 Ni1 118.0(3) . . ?
C27 N1 Ni1 131.5(3) . . ?
C23 N2 C20 112.1(4) . . ?
C23 N2 Ni1 117.0(3) . . ?
C20 N2 Ni1 131.0(3) . . ?
C51 N3 C81 111.4(4) . . ?
C51 N3 Ni1 115.9(3) . . ?
C81 N3 Ni1 130.0(3) . . ?
C50 N4 C47 111.3(4) . . ?
C50 N4 Ni1 116.5(3) . . ?
C47 N4 Ni1 130.6(3) . . ?
N1 Ni1 N4 94.20(17) . . ?
N1 Ni1 N2 84.78(17) . . ?
N4 Ni1 N2 171.64(16) . . ?
N1 Ni1 N3 171.04(16) . . ?
N4 Ni1 N3 85.64(17) . . ?
N2 Ni1 N3 94.08(17) . . ?
C31 O1 C32 116.4(4) . . ?
C36 O2 C37 106.1(10) . . ?
C41 O3 C42 118.9(5) . . ?
C12 O4 C13 117.3(4) . . ?
C7 O5 C8 119.0(5) . . ?
C2 O6 C3 117.5(4) . . ?
N6 C54 C55 106.4(4) . . ?
N6 C54 C62 110.0(4) . 2_656 ?
C55 C54 C62 143.5(4) . 2_656 ?
C56 C55 C54 107.6(4) . . ?
C55 C56 C57 108.8(4) . . ?
N6 C57 C56 105.2(4) . . ?
N6 C57 C58 119.3(4) . . ?
C56 C57 C58 135.5(4) . . ?
C59 C58 C57 123.1(4) . . ?
C59 C58 C63 119.2(4) . . ?
C57 C58 C63 117.6(4) . . ?
N5 C59 C58 121.1(4) . . ?
N5 C59 C60 104.3(4) . . ?
C58 C59 C60 134.5(4) . . ?
C61 C60 C59 108.9(4) . . ?
C60 C61 C62 107.0(4) . . ?
N5 C62 C61 108.0(4) . . ?
N5 C62 C54 110.4(4) . 2_656 ?
C61 C62 C54 141.5(4) . 2_656 ?
C64 C63 C82 119.4(4) . . ?
C64 C63 C58 119.6(4) . . ?
C82 C63 C58 121.0(4) . . ?
C65 C64 C63 120.1(4) . . ?
O7 C65 C70 115.3(4) . . ?
O7 C65 C64 124.6(4) . . ?
C70 C65 C64 120.1(4) . . ?
O7 C66 C67 107.6(4) . . ?
C66 C67 C68 115.3(4) . . ?
C69 C68 C67 111.7(4) . . ?
C65 C70 O8 120.7(4) . . ?
C65 C70 C75 120.2(4) . . ?
O8 C70 C75 119.0(4) . . ?
O8 C71 C72 107.1(4) . . ?
C73 C72 C71 114.8(5) . . ?
C72 C73 C74 112.7(5) . . ?
O9 C75 C82 124.7(4) . . ?
O9 C75 C70 115.5(4) . . ?
C82 C75 C70 119.7(4) . . ?
O9 C76 C77 106.7(4) . . ?
C78 C77 C76 114.4(5) . . ?
C76 C77 C84 102.0(14) . . ?
C79 C78 C77 112.0(8) . . ?
C65 O7 C66 117.0(3) . . ?
C70 O8 C71 112.3(3) . . ?
C75 O9 C76 117.7(4) . . ?
C62 N5 C59 111.8(4) . . ?
C62 N5 Ni2 117.0(3) . . ?
C59 N5 Ni2 130.4(3) . . ?
C54 N6 C57 112.0(4) . . ?
C54 N6 Ni2 116.5(3) . . ?
C57 N6 Ni2 131.4(3) . . ?
N5 Ni2 N5 180.0 . 2_656 ?
N5 Ni2 N6 85.75(16) . 2_656 ?
N5 Ni2 N6 94.25(16) 2_656 2_656 ?
N5 Ni2 N6 94.25(16) . . ?
N5 Ni2 N6 85.75(16) 2_656 . ?
N6 Ni2 N6 180.0 2_656 . ?
N3 C81 C19 121.0(4) . . ?
N3 C81 C53 105.8(4) . . ?
C19 C81 C53 132.7(5) . . ?
C75 C82 C63 120.4(4) . . ?
C83 O11 C36 104.7(18) . . ?
O11 C83 C38 98.8(15) . . ?
C85 C84 C77 105(3) . . ?

loop_
_geom_bond_atom_site_label_1
_geom_bond_atom_site_label_2
_geom_bond_distance
_geom_bond_site_symmetry_2
_geom_bond_publ_flag
C1 C2 1.398(7) . ?
C1 C18 1.407(6) . ?
C2 O6 1.372(5) . ?
C2 C7 1.392(7) . ?
C3 O6 1.429(7) . ?
C3 C4 1.564(9) . ?
C4 C5 1.467(12) . ?
C5 C6 1.560(10) . ?
C7 O5 1.365(6) . ?
C7 C12 1.379(7) . ?
C8 O5 1.421(8) . ?
C8 C9 1.497(10) . ?
C9 C10 1.516(9) . ?
C10 C11 1.383(10) . ?
C12 O4 1.376(5) . ?
C12 C17 1.393(7) . ?
C13 O4 1.449(5) . ?
C13 C14 1.490(7) . ?
C14 C15 1.654(10) . ?
C15 C16 1.406(9) . ?
C17 C18 1.390(6) . ?
C18 C19 1.480(7) . ?
C19 C20 1.424(6) . ?
C19 C81 1.432(6) . ?
C20 N2 1.366(6) . ?
C20 C21 1.452(6) . ?
C21 C22 1.373(6) . ?
C22 C23 1.431(6) . ?
C23 N2 1.354(5) . ?
C23 C24 1.482(6) . ?
C24 N1 1.353(5) . ?
C24 C25 1.408(6) . ?
C25 C26 1.382(6) . ?
C26 C27 1.431(6) . ?
C27 N1 1.371(6) . ?
C27 C28 1.451(6) . ?
C28 C47 1.422(6) . ?
C28 C29 1.479(7) . ?
C29 C46 1.399(7) . ?
C29 C30 1.402(6) . ?
C30 C31 1.374(7) . ?
C31 O1 1.376(6) . ?
C31 C36 1.397(8) . ?
C32 O1 1.427(6) . ?
C32 C33 1.507(7) . ?
C33 C34 1.491(9) . ?
C34 C35 1.548(9) . ?
C36 C41 1.393(8) . ?
C36 O2 1.418(12) . ?
C36 O11 1.437(19) . ?
C37 O2 1.43(2) . ?
C37 C38 1.539(17) . ?
C38 C39 1.414(11) . ?
C38 C83 1.64(3) . ?
C39 C40 1.468(12) . ?
C41 C46 1.378(7) . ?
C41 O3 1.386(7) . ?
C42 C43 1.462(9) . ?
C42 O3 1.463(8) . ?
C43 C44 1.666(12) . ?
C44 C45 1.418(12) . ?
C47 N4 1.362(6) . ?
C47 C48 1.454(6) . ?
C48 C49 1.373(7) . ?
C49 C50 1.435(6) . ?
C50 N4 1.355(5) . ?
C50 C51 1.468(7) . ?
C51 N3 1.351(5) . ?
C51 C52 1.424(6) . ?
C52 C53 1.380(6) . ?
C53 C81 1.442(6) . ?
N1 Ni1 1.778(3) . ?
N2 Ni1 1.788(4) . ?
N3 C81 1.364(6) . ?
N3 Ni1 1.789(4) . ?
N4 Ni1 1.784(4) . ?
C54 N6 1.361(5) . ?
C54 C55 1.417(6) . ?
C54 C62 1.481(6) 2_656 ?
C55 C56 1.384(6) . ?
C56 C57 1.417(6) . ?
C57 N6 1.376(5) . ?
C57 C58 1.452(6) . ?
C58 C59 1.406(6) . ?
C58 C63 1.487(6) . ?
C59 N5 1.380(5) . ?
C59 C60 1.463(6) . ?
C60 C61 1.368(7) . ?
C61 C62 1.430(6) . ?
C62 N5 1.347(6) . ?
C62 C54 1.481(6) 2_656 ?
C63 C64 1.397(6) . ?
C63 C82 1.403(6) . ?
C64 C65 1.392(6) . ?
C65 O7 1.372(5) . ?
C65 C70 1.391(7) . ?
C66 O7 1.437(6) . ?
C66 C67 1.501(6) . ?
C67 C68 1.521(6) . ?
C68 C69 1.507(6) . ?
C70 O8 1.392(5) . ?
C70 C75 1.394(6) . ?
C71 O8 1.459(6) . ?
C71 C72 1.525(7) . ?
C72 C73 1.513(8) . ?
C73 C74 1.523(8) . ?
C75 O9 1.362(6) . ?
C75 C82 1.390(6) . ?
C76 O9 1.427(6) . ?
C76 C77 1.511(7) . ?
C77 C78 1.510(9) . ?
C77 C84 1.65(3) . ?
C78 C79 1.501(13) . ?
N5 Ni2 1.773(3) . ?
N6 Ni2 1.779(4) . ?
Ni2 N5 1.773(3) 2_656 ?
Ni2 N6 1.778(4) 2_656 ?
C80 O10 1.367(7) . ?
O11 C83 1.36(4) . ?
C84 C85 1.57(5) . ?

loop_
_geom_torsion_atom_site_label_1
_geom_torsion_atom_site_label_2
_geom_torsion_atom_site_label_3
_geom_torsion_atom_site_label_4
_geom_torsion
_geom_torsion_site_symmetry_1
_geom_torsion_site_symmetry_2
_geom_torsion_site_symmetry_3
_geom_torsion_site_symmetry_4
_geom_torsion_publ_flag
C18 C1 C2 O6 -176.8(4) . . . . ?
C18 C1 C2 C7 3.9(7) . . . . ?
O6 C3 C4 C5 -66.4(9) . . . . ?
C3 C4 C5 C6 -178.0(7) . . . . ?
O6 C2 C7 O5 3.2(7) . . . . ?
C1 C2 C7 O5 -177.4(4) . . . . ?
O6 C2 C7 C12 176.5(4) . . . . ?
C1 C2 C7 C12 -4.1(8) . . . . ?
O5 C8 C9 C10 -176.6(6) . . . . ?
C8 C9 C10 C11 -175.2(8) . . . . ?
O5 C7 C12 O4 -5.3(7) . . . . ?
C2 C7 C12 O4 -178.7(4) . . . . ?
O5 C7 C12 C17 176.0(4) . . . . ?
C2 C7 C12 C17 2.6(7) . . . . ?
O4 C13 C14 C15 70.9(6) . . . . ?
C13 C14 C15 C16 179.6(6) . . . . ?
O4 C12 C17 C18 -179.4(4) . . . . ?
C7 C12 C17 C18 -0.8(7) . . . . ?
C12 C17 C18 C1 0.5(7) . . . . ?
C12 C17 C18 C19 179.9(4) . . . . ?
C2 C1 C18 C17 -2.0(7) . . . . ?
C2 C1 C18 C19 178.6(4) . . . . ?
C17 C18 C19 C20 45.2(6) . . . . ?
C1 C18 C19 C20 -135.4(5) . . . . ?
C17 C18 C19 C81 -129.8(5) . . . . ?
C1 C18 C19 C81 49.6(6) . . . . ?
C81 C19 C20 N2 3.0(7) . . . . ?
C18 C19 C20 N2 -171.7(4) . . . . ?
C81 C19 C20 C21 176.2(4) . . . . ?
C18 C19 C20 C21 1.5(8) . . . . ?
N2 C20 C21 C22 2.0(5) . . . . ?
C19 C20 C21 C22 -171.9(5) . . . . ?
C20 C21 C22 C23 -0.7(5) . . . . ?
C21 C22 C23 N2 -0.8(5) . . . . ?
C21 C22 C23 C24 175.1(6) . . . . ?
N2 C23 C24 N1 0.4(5) . . . . ?
C22 C23 C24 N1 -175.4(5) . . . . ?
N2 C23 C24 C25 176.0(5) . . . . ?
C22 C23 C24 C25 0.1(11) . . . . ?
N1 C24 C25 C26 1.0(5) . . . . ?
C23 C24 C25 C26 -174.6(6) . . . . ?
C24 C25 C26 C27 -0.7(5) . . . . ?
C25 C26 C27 N1 0.2(5) . . . . ?
C25 C26 C27 C28 176.6(5) . . . . ?
N1 C27 C28 C47 0.5(7) . . . . ?
C26 C27 C28 C47 -175.6(5) . . . . ?
N1 C27 C28 C29 178.8(4) . . . . ?
C26 C27 C28 C29 2.8(8) . . . . ?
C47 C28 C29 C46 -51.2(6) . . . . ?
C27 C28 C29 C46 130.4(5) . . . . ?
C47 C28 C29 C30 130.5(5) . . . . ?
C27 C28 C29 C30 -47.9(6) . . . . ?
C46 C29 C30 C31 -0.7(7) . . . . ?
C28 C29 C30 C31 177.7(5) . . . . ?
C29 C30 C31 O1 177.0(5) . . . . ?
C29 C30 C31 C36 -4.5(8) . . . . ?
O1 C32 C33 C34 -63.9(7) . . . . ?
C32 C33 C34 C35 -176.3(6) . . . . ?
C30 C31 C36 C41 5.5(10) . . . . ?
O1 C31 C36 C41 -175.8(6) . . . . ?
C30 C31 C36 O2 -158.4(7) . . . . ?
O1 C31 C36 O2 20.3(10) . . . . ?
C30 C31 C36 O11 156.2(9) . . . . ?
O1 C31 C36 O11 -25.2(11) . . . . ?
O2 C37 C38 C39 -65.5(11) . . . . ?
C37 C38 C39 C40 179.9(10) . . . . ?
C83 C38 C39 C40 143.5(13) . . . . ?
C31 C36 C41 C46 -1.2(10) . . . . ?
O2 C36 C41 C46 162.9(7) . . . . ?
O11 C36 C41 C46 -150.6(10) . . . . ?
C31 C36 C41 O3 -179.5(6) . . . . ?
O2 C36 C41 O3 -15.4(10) . . . . ?
O11 C36 C41 O3 31.1(12) . . . . ?
O3 C42 C43 C44 172.0(7) . . . . ?
C42 C43 C44 C45 62.1(10) . . . . ?
O3 C41 C46 C29 174.2(6) . . . . ?
C36 C41 C46 C29 -3.9(9) . . . . ?
C30 C29 C46 C41 4.9(8) . . . . ?
C28 C29 C46 C41 -173.5(5) . . . . ?
C27 C28 C47 N4 -5.4(7) . . . . ?
C29 C28 C47 N4 176.3(4) . . . . ?
C27 C28 C47 C48 165.7(5) . . . . ?
C29 C28 C47 C48 -12.7(8) . . . . ?
N4 C47 C48 C49 1.5(5) . . . . ?
C28 C47 C48 C49 -170.5(5) . . . . ?
C47 C48 C49 C50 -0.1(5) . . . . ?
C48 C49 C50 N4 -1.3(5) . . . . ?
C48 C49 C50 C51 167.9(6) . . . . ?
N4 C50 C51 N3 -1.5(5) . . . . ?
C49 C50 C51 N3 -170.5(5) . . . . ?
N4 C50 C51 C52 165.1(5) . . . . ?
C49 C50 C51 C52 -3.9(10) . . . . ?
N3 C51 C52 C53 1.1(5) . . . . ?
C50 C51 C52 C53 -165.8(5) . . . . ?
C51 C52 C53 C81 0.3(5) . . . . ?
C25 C24 N1 C27 -0.8(5) . . . . ?
C23 C24 N1 C27 176.3(3) . . . . ?
C25 C24 N1 Ni1 178.1(3) . . . . ?
C23 C24 N1 Ni1 -4.8(5) . . . . ?
C26 C27 N1 C24 0.4(5) . . . . ?
C28 C27 N1 C24 -176.7(4) . . . . ?
C26 C27 N1 Ni1 -178.3(3) . . . . ?
C28 C27 N1 Ni1 4.6(6) . . . . ?
C22 C23 N2 C20 2.2(5) . . . . ?
C24 C23 N2 C20 -175.2(3) . . . . ?
C22 C23 N2 Ni1 -178.7(3) . . . . ?
C24 C23 N2 Ni1 4.0(5) . . . . ?
C19 C20 N2 C23 172.3(4) . . . . ?
C21 C20 N2 C23 -2.6(5) . . . . ?
C19 C20 N2 Ni1 -6.7(6) . . . . ?
C21 C20 N2 Ni1 178.4(3) . . . . ?
C52 C51 N3 C81 -2.2(5) . . . . ?
C50 C51 N3 C81 168.8(4) . . . . ?
C52 C51 N3 Ni1 -165.3(3) . . . . ?
C50 C51 N3 Ni1 5.7(5) . . . . ?
C49 C50 N4 C47 2.4(5) . . . . ?
C51 C50 N4 C47 -170.5(4) . . . . ?
C49 C50 N4 Ni1 169.6(3) . . . . ?
C51 C50 N4 Ni1 -3.4(5) . . . . ?
C28 C47 N4 C50 170.7(4) . . . . ?
C48 C47 N4 C50 -2.4(5) . . . . ?
C28 C47 N4 Ni1 5.8(7) . . . . ?
C48 C47 N4 Ni1 -167.3(3) . . . . ?
C24 N1 Ni1 N4 177.5(3) . . . . ?
C27 N1 Ni1 N4 -3.9(4) . . . . ?
C24 N1 Ni1 N2 5.8(3) . . . . ?
C27 N1 Ni1 N2 -175.6(4) . . . . ?
C50 N4 Ni1 N1 -165.7(3) . . . . ?
C47 N4 Ni1 N1 -1.5(4) . . . . ?
C50 N4 Ni1 N3 5.3(3) . . . . ?
C47 N4 Ni1 N3 169.5(4) . . . . ?
C23 N2 Ni1 N1 -5.4(3) . . . . ?
C20 N2 Ni1 N1 173.6(4) . . . . ?
C23 N2 Ni1 N3 -176.5(3) . . . . ?
C20 N2 Ni1 N3 2.5(4) . . . . ?
C51 N3 Ni1 N4 -6.2(3) . . . . ?
C81 N3 Ni1 N4 -165.6(4) . . . . ?
C51 N3 Ni1 N2 165.4(3) . . . . ?
C81 N3 Ni1 N2 6.1(4) . . . . ?
C30 C31 O1 C32 -4.4(8) . . . . ?
C36 C31 O1 C32 177.0(5) . . . . ?
C33 C32 O1 C31 -175.9(5) . . . . ?
C41 C36 O2 C37 98.8(9) . . . . ?
C31 C36 O2 C37 -97.2(9) . . . . ?
C38 C37 O2 C36 173.3(7) . . . . ?
C46 C41 O3 C42 -9.3(10) . . . . ?
C36 C41 O3 C42 168.9(7) . . . . ?
C43 C42 O3 C41 -168.1(7) . . . . ?
C7 C12 O4 C13 158.3(4) . . . . ?
C17 C12 O4 C13 -23.0(6) . . . . ?
C14 C13 O4 C12 -161.1(5) . . . . ?
C12 C7 O5 C8 121.0(6) . . . . ?
C2 C7 O5 C8 -65.7(7) . . . . ?
C9 C8 O5 C7 -52.4(9) . . . . ?
C7 C2 O6 C3 -174.9(5) . . . . ?
C1 C2 O6 C3 5.7(8) . . . . ?
C4 C3 O6 C2 179.9(6) . . . . ?
N6 C54 C55 C56 1.1(5) . . . . ?
C62 C54 C55 C56 -177.1(6) 2_656 . . . ?
C54 C55 C56 C57 -1.5(5) . . . . ?
C55 C56 C57 N6 1.3(5) . . . . ?
C55 C56 C57 C58 178.6(5) . . . . ?
N6 C57 C58 C59 0.6(6) . . . . ?
C56 C57 C58 C59 -176.4(5) . . . . ?
N6 C57 C58 C63 -177.6(4) . . . . ?
C56 C57 C58 C63 5.4(7) . . . . ?
C57 C58 C59 N5 4.7(7) . . . . ?
C63 C58 C59 N5 -177.1(4) . . . . ?
C57 C58 C59 C60 -172.9(4) . . . . ?
C63 C58 C59 C60 5.2(8) . . . . ?
N5 C59 C60 C61 -0.4(5) . . . . ?
C58 C59 C60 C61 177.5(5) . . . . ?
C59 C60 C61 C62 0.2(5) . . . . ?
C60 C61 C62 N5 0.1(5) . . . . ?
C60 C61 C62 C54 -175.0(6) . . . 2_656 ?
C59 C58 C63 C64 41.2(6) . . . . ?
C57 C58 C63 C64 -140.6(4) . . . . ?
C59 C58 C63 C82 -137.5(5) . . . . ?
C57 C58 C63 C82 40.7(6) . . . . ?
C82 C63 C64 C65 2.8(7) . . . . ?
C58 C63 C64 C65 -175.9(4) . . . . ?
C63 C64 C65 O7 180.0(4) . . . . ?
C63 C64 C65 C70 -0.5(7) . . . . ?
O7 C66 C67 C68 63.6(5) . . . . ?
C66 C67 C68 C69 166.0(4) . . . . ?
O7 C65 C70 O8 -5.6(6) . . . . ?
C64 C65 C70 O8 174.8(4) . . . . ?
O7 C65 C70 C75 177.7(4) . . . . ?
C64 C65 C70 C75 -1.9(7) . . . . ?
O8 C71 C72 C73 63.2(6) . . . . ?
C71 C72 C73 C74 62.4(6) . . . . ?
C65 C70 C75 O9 179.7(4) . . . . ?
O8 C70 C75 O9 2.9(6) . . . . ?
C65 C70 C75 C82 1.9(7) . . . . ?
O8 C70 C75 C82 -174.9(4) . . . . ?
O9 C76 C77 C78 165.0(6) . . . . ?
O9 C76 C77 C84 -149.7(12) . . . . ?
C76 C77 C78 C79 67.2(9) . . . . ?
C70 C65 O7 C66 174.5(4) . . . . ?
C64 C65 O7 C66 -6.0(6) . . . . ?
C67 C66 O7 C65 -170.0(4) . . . . ?
C65 C70 O8 C71 94.5(5) . . . . ?
C75 C70 O8 C71 -88.7(5) . . . . ?
C72 C71 O8 C70 -176.6(4) . . . . ?
C82 C75 O9 C76 -8.1(7) . . . . ?
C70 C75 O9 C76 174.2(5) . . . . ?
C77 C76 O9 C75 -178.8(5) . . . . ?
C61 C62 N5 C59 -0.4(5) . . . . ?
C54 C62 N5 C59 176.3(3) 2_656 . . . ?
C61 C62 N5 Ni2 -171.2(3) . . . . ?
C54 C62 N5 Ni2 5.5(5) 2_656 . . . ?
C58 C59 N5 C62 -177.8(4) . . . . ?
C60 C59 N5 C62 0.5(5) . . . . ?
C58 C59 N5 Ni2 -8.5(6) . . . . ?
C60 C59 N5 Ni2 169.7(3) . . . . ?
C55 C54 N6 C57 -0.2(5) . . . . ?
C62 C54 N6 C57 178.6(4) 2_656 . . . ?
C55 C54 N6 Ni2 -176.6(3) . . . . ?
C62 C54 N6 Ni2 2.2(5) 2_656 . . . ?
C56 C57 N6 C54 -0.7(5) . . . . ?
C58 C57 N6 C54 -178.5(4) . . . . ?
C56 C57 N6 Ni2 175.1(3) . . . . ?
C58 C57 N6 Ni2 -2.8(6) . . . . ?
C62 N5 Ni2 N6 -5.6(3) . . . 2_656 ?
C59 N5 Ni2 N6 -174.4(4) . . . 2_656 ?
C62 N5 Ni2 N6 174.4(3) . . . . ?
C59 N5 Ni2 N6 5.6(4) . . . . ?
C54 N6 Ni2 N5 175.7(3) . . . . ?
C57 N6 Ni2 N5 0.1(4) . . . . ?
C54 N6 Ni2 N5 -4.3(3) . . . 2_656 ?
C57 N6 Ni2 N5 -179.9(4) . . . 2_656 ?
C51 N3 C81 C19 -170.1(4) . . . . ?
Ni1 N3 C81 C19 -10.0(6) . . . . ?
C51 N3 C81 C53 2.3(5) . . . . ?
Ni1 N3 C81 C53 162.4(3) . . . . ?
C20 C19 C81 N3 4.9(7) . . . . ?
C18 C19 C81 N3 179.7(4) . . . . ?
C20 C19 C81 C53 -165.2(5) . . . . ?
C18 C19 C81 C53 9.6(7) . . . . ?
C52 C53 C81 N3 -1.6(5) . . . . ?
C52 C53 C81 C19 169.6(5) . . . . ?
O9 C75 C82 C63 -177.1(4) . . . . ?
C70 C75 C82 C63 0.4(7) . . . . ?
C64 C63 C82 C75 -2.8(7) . . . . ?
C58 C63 C82 C75 175.9(4) . . . . ?
C41 C36 O11 C83 -116.8(16) . . . . ?
C31 C36 O11 C83 92.5(17) . . . . ?
C36 O11 C83 C38 171.9(13) . . . . ?
C39 C38 C83 O11 135.9(18) . . . . ?
C76 C77 C84 C85 -80(3) . . . . ?
